data_4103766
loop_
_publ_author_name
'Zhong Li'
'Frank W. Fowler'
'Joseph W. Lauher'

_publ_section_title
;
 Weak Interactions Dominating the Supramolecular Self-Assembly in a Salt:
 A Designed Single-Crystal-to-Single-Crystal Topochemical Polymerization
 of a Terminal Aryldiacetylene
;
_journal_name_full 'Journal of the American Chemical Society'
_journal_page_first 634
_journal_page_last 643
_journal_paper_doi 10.1021/ja806663h
_journal_volume 131
_journal_year 2009
_chemical_formula_sum 'C30 H34 N4 O8'
_chemical_formula_weight 578.61
_chemical_name_common '(diethynylbenzylNH3)2og   methanol'
_space_group_IT_number 14
_symmetry_cell_setting monoclinic
_symmetry_space_group_name_Hall '-P 2ybc'
_symmetry_space_group_name_H-M 'P 1 21/c 1'
_atom_sites_solution_hydrogens geom
_atom_sites_solution_primary direct
_atom_sites_solution_secondary difmap
_audit_creation_method SHELXL-97
_cell_angle_alpha 90.00
_cell_angle_beta 100.435(6)
_cell_angle_gamma 90.00
_cell_formula_units_Z 2
_cell_length_a 13.594(5)
_cell_length_b 8.266(3)
_cell_length_c 13.865(5)
_cell_measurement_reflns_used 214
_cell_measurement_temperature 273(2)
_cell_measurement_theta_max 11.85
_cell_measurement_theta_min 3.05
_cell_volume 1532.2(10)
_computing_cell_refinement 'Bruker SMART'
_computing_data_collection 'Bruker SMART'
_computing_data_reduction 'Bruker SAINT'
_computing_molecular_graphics 'Bruker SHELXTL'
_computing_publication_material 'Bruker SHELXTL'
_computing_structure_refinement 'SHELXL-97 (Sheldrick, 1997)'
_computing_structure_solution 'SHELXS-97 (Sheldrick, 1990)'
_diffrn_ambient_temperature 273(2)
_diffrn_measured_fraction_theta_full 0.896
_diffrn_measured_fraction_theta_max 0.896
_diffrn_measurement_device_type 'CCD area detector'
_diffrn_measurement_method 'phi and omega scans'
_diffrn_radiation_monochromator graphite
_diffrn_radiation_source 'fine-focus sealed tube'
_diffrn_radiation_type MoK\a
_diffrn_radiation_wavelength 0.71073
_diffrn_reflns_av_R_equivalents 0.090
_diffrn_reflns_av_sigmaI/netI 0.9525
_diffrn_reflns_limit_h_max 17
_diffrn_reflns_limit_h_min -17
_diffrn_reflns_limit_k_max 10
_diffrn_reflns_limit_k_min -8
_diffrn_reflns_limit_l_max 12
_diffrn_reflns_limit_l_min -18
_diffrn_reflns_number 9328
_diffrn_reflns_theta_full 28.64
_diffrn_reflns_theta_max 28.64
_diffrn_reflns_theta_min 1.52
_exptl_absorpt_coefficient_mu 0.092
_exptl_absorpt_correction_type none
_exptl_crystal_density_diffrn 1.254
_exptl_crystal_density_method 'not measured'
_exptl_crystal_F_000 612
_exptl_crystal_size_max .25
_exptl_crystal_size_mid .20
_exptl_crystal_size_min .03
_refine_diff_density_max 0.251
_refine_diff_density_min -0.262
_refine_diff_density_rms 0.070
_refine_ls_extinction_method none
_refine_ls_goodness_of_fit_ref 0.833
_refine_ls_hydrogen_treatment constr
_refine_ls_matrix_type full
_refine_ls_number_parameters 193
_refine_ls_number_reflns 3522
_refine_ls_number_restraints 0
_refine_ls_restrained_S_all 0.833
_refine_ls_R_factor_all 0.1736
_refine_ls_R_factor_gt 0.0974
_refine_ls_shift/su_max 0.001
_refine_ls_shift/su_mean 0.000
_refine_ls_structure_factor_coef Fsqd
_refine_ls_weighting_details 'calc w=1/[\s^2^(Fo^2^)+(0.0003P)^2^+0.0000P] where P=(Fo^2^+2Fc^2^)/3'
_refine_ls_weighting_scheme calc
_refine_ls_wR_factor_gt 0.1081
_refine_ls_wR_factor_ref 0.1831
_reflns_number_gt 544
_reflns_number_total 3522
_reflns_threshold_expression >2sigma(I)
_cod_data_source_file ja806663h_si_013.cif
_cod_data_source_block diethynylbenzylammonium_monomer_methanol
_cod_original_cell_volume 1532.3(10)
_cod_database_code 4103766

loop_
_symmetry_equiv_pos_as_xyz
'x, y, z'
'-x, y+1/2, -z+1/2'
'-x, -y, -z'
'x, -y-1/2, z-1/2'

loop_
_atom_site_label
_atom_site_type_symbol
_atom_site_fract_x
_atom_site_fract_y
_atom_site_fract_z
_atom_site_U_iso_or_equiv
_atom_site_adp_type
_atom_site_occupancy
_atom_site_symmetry_multiplicity
_atom_site_calc_flag
_atom_site_refinement_flags
C9 C 0.4950(8) 0.2470(14) 0.5078(9) 0.076(4) Uani 1 1 d .
C6 C 0.7028(9) 0.2374(12) 0.7073(8) 0.067(3) Uani 1 1 d .
H6 H 0.7289 0.3083 0.6664 0.081 Uiso 1 1 calc R
N1 N 0.0219(5) 1.0680(9) 0.3850(5) 0.048(2) Uani 1 1 d .
H1 H 0.0101 1.1681 0.3956 0.058 Uiso 1 1 calc R
C13 C 0.0494(7) 1.0206(11) 0.2916(6) 0.052(3) Uani 1 1 d .
H13A H 0.0990 0.9352 0.3038 0.062 Uiso 1 1 calc R
H13B H 0.0801 1.1125 0.2652 0.062 Uiso 1 1 calc R
O1 O 0.0320(5) 0.8153(9) 0.4509(5) 0.063(2) Uani 1 1 d .
O3 O -0.0097(5) 0.9218(7) 0.1347(5) 0.053(2) Uani 1 1 d .
C10 C 0.4254(9) 0.2838(13) 0.4250(10) 0.076(4) Uani 1 1 d .
C5 C 0.6120(9) 0.1737(14) 0.6753(9) 0.063(3) Uani 1 1 d .
C2 C 0.7224(8) 0.0947(13) 0.8583(8) 0.054(3) Uani 1 1 d .
N2 N 0.8637(5) -0.0566(8) 0.9565(5) 0.054(2) Uani 1 1 d .
H2A H 0.8400 -0.1520 0.9332 0.081 Uiso 1 1 calc R
H2B H 0.8996 -0.0696 1.0164 0.081 Uiso 1 1 calc R
H2C H 0.9023 -0.0153 0.9172 0.081 Uiso 1 1 calc R
C3 C 0.6283(9) 0.0260(14) 0.8251(9) 0.081(4) Uani 1 1 d .
H3 H 0.6034 -0.0478 0.8653 0.098 Uiso 1 1 calc R
C12 C 0.0150(7) 0.9573(13) 0.4543(7) 0.046(3) Uani 1 1 d .
C1 C 0.7781(8) 0.0564(11) 0.9610(7) 0.061(3) Uani 1 1 d .
H1A H 0.8033 0.1557 0.9937 0.073 Uiso 1 1 calc R
H1B H 0.7325 0.0069 0.9987 0.073 Uiso 1 1 calc R
C8 C 0.5514(8) 0.2122(13) 0.5817(9) 0.068(3) Uani 1 1 d .
C7 C 0.7597(8) 0.2026(12) 0.7987(9) 0.061(3) Uani 1 1 d .
H7 H 0.8216 0.2513 0.8191 0.073 Uiso 1 1 calc R
O4 O 0.2157(7) 0.1461(10) 0.6227(7) 0.099(3) Uani 1 1 d .
H3A H 0.2097 0.1026 0.6745 0.148 Uiso 1 1 calc R
C15 C 0.2726(10) 0.0497(16) 0.5736(11) 0.115(5) Uani 1 1 d .
H15A H 0.2748 0.0959 0.5106 0.172 Uiso 1 1 calc R
H15B H 0.2435 -0.0564 0.5652 0.172 Uiso 1 1 calc R
H15C H 0.3392 0.0420 0.6108 0.172 Uiso 1 1 calc R
O2 O -0.1236(6) 0.9611(9) 0.2304(5) 0.073(3) Uani 1 1 d .
C11 C 0.3624(11) 0.3103(16) 0.3581(10) 0.113(5) Uani 1 1 d .
H11 H 0.3121 0.3314 0.3046 0.136 Uiso 1 1 calc R
C4 C 0.5719(8) 0.0625(15) 0.7368(9) 0.078(4) Uani 1 1 d .
H4 H 0.5090 0.0166 0.7169 0.093 Uiso 1 1 calc R
C14 C -0.0388(9) 0.9617(12) 0.2146(8) 0.051(3) Uani 1 1 d .

loop_
_atom_site_aniso_label
_atom_site_aniso_U_11
_atom_site_aniso_U_22
_atom_site_aniso_U_33
_atom_site_aniso_U_23
_atom_site_aniso_U_13
_atom_site_aniso_U_12
C9 0.075(9) 0.111(11) 0.040(8) -0.001(8) 0.006(7) 0.008(8)
C6 0.075(9) 0.075(9) 0.054(9) 0.019(7) 0.014(7) 0.024(8)
N1 0.079(6) 0.047(6) 0.020(5) -0.001(4) 0.011(4) 0.003(5)
C13 0.074(7) 0.061(7) 0.028(6) -0.006(5) 0.028(6) -0.017(6)
O1 0.101(6) 0.052(5) 0.039(5) -0.003(4) 0.023(4) 0.011(5)
O3 0.080(5) 0.052(5) 0.030(4) -0.004(3) 0.019(4) -0.001(4)
C10 0.096(10) 0.075(9) 0.053(10) -0.004(7) 0.008(8) 0.000(8)
C5 0.052(8) 0.071(9) 0.065(9) 0.001(7) 0.009(8) 0.015(7)
C2 0.053(7) 0.060(8) 0.047(7) -0.008(6) 0.008(6) -0.004(6)
N2 0.065(6) 0.070(6) 0.029(5) 0.006(4) 0.016(4) -0.005(5)
C3 0.070(8) 0.099(10) 0.070(9) 0.027(8) -0.001(7) -0.007(8)
C12 0.055(7) 0.048(8) 0.034(7) 0.009(6) 0.006(5) 0.001(6)
C1 0.072(8) 0.067(8) 0.046(7) 0.000(6) 0.013(6) 0.018(7)
C8 0.075(9) 0.075(9) 0.056(9) -0.010(7) 0.018(7) 0.010(7)
C7 0.052(7) 0.063(9) 0.069(9) 0.002(7) 0.015(7) -0.014(6)
O4 0.108(7) 0.094(7) 0.106(8) 0.031(6) 0.051(6) 0.010(6)
C15 0.123(12) 0.106(12) 0.134(14) 0.041(10) 0.072(11) 0.003(10)
O2 0.062(5) 0.111(7) 0.049(5) -0.004(4) 0.018(4) 0.016(5)
C11 0.130(13) 0.147(14) 0.053(10) -0.005(9) -0.008(9) 0.000(10)
C4 0.060(8) 0.105(11) 0.062(9) 0.011(8) -0.004(7) -0.006(8)
C14 0.083(9) 0.033(6) 0.032(7) -0.004(5) -0.001(7) 0.015(7)

loop_
_atom_type_symbol
_atom_type_description
_atom_type_scat_dispersion_real
_atom_type_scat_dispersion_imag
_atom_type_scat_source
C C 0.0033 0.0016 'International Tables Vol C Tables 4.2.6.8 and 6.1.1.4'
H H 0.0000 0.0000 'International Tables Vol C Tables 4.2.6.8 and 6.1.1.4'
N N 0.0061 0.0033 'International Tables Vol C Tables 4.2.6.8 and 6.1.1.4'
O O 0.0106 0.0060 'International Tables Vol C Tables 4.2.6.8 and 6.1.1.4'

loop_
_geom_angle_atom_site_label_1
_geom_angle_atom_site_label_2
_geom_angle_atom_site_label_3
_geom_angle
_geom_angle_site_symmetry_3
C8 C9 C10 176.7(13) .
C5 C6 C7 123.2(11) .
C12 N1 C13 120.8(8) .
N1 C13 C14 114.1(8) .
C11 C10 C9 175.8(14) .
C6 C5 C4 118.9(11) .
C6 C5 C8 123.5(12) .
C4 C5 C8 117.6(11) .
C7 C2 C3 118.7(10) .
C7 C2 C1 121.6(10) .
C3 C2 C1 119.6(11) .
C4 C3 C2 122.7(12) .
O1 C12 N1 126.8(10) .
O1 C12 C12 123.6(12) 3_576
N1 C12 C12 109.5(11) 3_576
N2 C1 C2 110.4(8) .
C9 C8 C5 174.7(12) .
C2 C7 C6 118.6(10) .
C3 C4 C5 117.9(11) .
O2 C14 O3 127.4(10) .
O2 C14 C13 121.6(10) .
O3 C14 C13 110.9(10) .

loop_
_geom_bond_atom_site_label_1
_geom_bond_atom_site_label_2
_geom_bond_distance
_geom_bond_site_symmetry_2
C9 C8 1.198(13) .
C9 C10 1.383(14) .
C6 C5 1.342(13) .
C6 C7 1.390(12) .
N1 C12 1.343(11) .
N1 C13 1.465(11) .
C13 C14 1.534(12) .
O1 C12 1.199(9) .
O3 C14 1.285(12) .
C10 C11 1.163(13) .
C5 C4 1.427(14) .
C5 C8 1.441(15) .
C2 C7 1.373(13) .
C2 C3 1.400(13) .
C2 C1 1.520(12) .
N2 C1 1.503(10) .
C3 C4 1.356(13) .
C12 C12 1.566(19) 3_576
O4 C15 1.373(13) .
O2 C14 1.212(12) .
